data_1575763
loop_
_publ_author_name
'Glok, Eduard'
'Werner, Luis'
'Radius, Udo'

_publ_section_title
;
 N-Heterocyclic silylene complexes of nickel(0).
;
_journal_issue 39
_journal_name_full 'Dalton transactions (Cambridge, England : 2003)'
_journal_page_first 14846
_journal_page_last 14861
_journal_paper_doi 10.1039/d5dt01887k
_journal_volume 54
_journal_year 2025
_chemical_formula_moiety 'C42 H48 N4 Ni O2 Si2'
_chemical_formula_sum 'C42 H48 N4 Ni O2 Si2'
_chemical_formula_weight 755.73
_space_group_crystal_system monoclinic
_space_group_IT_number 14
_space_group_name_Hall '-P 2yn'
_space_group_name_H-M_alt 'P 1 21/n 1'
_atom_sites_solution_hydrogens geom
_atom_sites_solution_primary dual
_atom_sites_solution_secondary difmap
_audit_creation_method SHELXL-2018/3
_audit_update_record
;
2025-08-07 deposited with the CCDC.	2025-09-12 downloaded from the CCDC.
;
_cell_angle_alpha 90
_cell_angle_beta 91.4120(10)
_cell_angle_gamma 90
_cell_formula_units_Z 4
_cell_length_a 12.79260(10)
_cell_length_b 16.3317(2)
_cell_length_c 19.1874(2)
_cell_measurement_reflns_used 22388
_cell_measurement_temperature 100(2)
_cell_measurement_theta_max 74.9270
_cell_measurement_theta_min 3.5080
_cell_volume 4007.51(7)
_computing_cell_refinement 'CrysAlisPro 1.171.41.96a (Rigaku OD, 2021)'
_computing_data_collection 'BIS 2011.8 / APEX2 ver. 2014.9 (Bruker AXS)'
_computing_data_reduction 'CrysAlisPro 1.171.41.96a (Rigaku OD, 2021)'
_computing_molecular_graphics 'ShelXLe (Huebschle et all, 2011)'
_computing_publication_material 'SHELXL-2017/1 (Sheldrick, 2017)'
_computing_structure_refinement 'SHELXL-2017/1 (Sheldrick, 2017)'
_computing_structure_solution 'SHELXT (Sheldrick, 2014)'
_diffrn_ambient_temperature 100(2)
_diffrn_detector_area_resol_mean 10.0
_diffrn_measured_fraction_theta_full 0.994
_diffrn_measured_fraction_theta_max 0.967
_diffrn_measurement_device_type 'PhotonJet R (Cu) X-ray Source'
_diffrn_measurement_method '\w scans'
_diffrn_radiation_type CuK\a
_diffrn_radiation_wavelength 1.54184
_diffrn_reflns_av_R_equivalents 0.0349
_diffrn_reflns_av_unetI/netI 0.0315
_diffrn_reflns_Laue_measured_fraction_full 0.994
_diffrn_reflns_Laue_measured_fraction_max 0.967
_diffrn_reflns_limit_h_max 15
_diffrn_reflns_limit_h_min -11
_diffrn_reflns_limit_k_max 19
_diffrn_reflns_limit_k_min -20
_diffrn_reflns_limit_l_max 23
_diffrn_reflns_limit_l_min -23
_diffrn_reflns_number 41626
_diffrn_reflns_point_group_measured_fraction_full 0.994
_diffrn_reflns_point_group_measured_fraction_max 0.967
_diffrn_reflns_theta_full 72.000
_diffrn_reflns_theta_max 75.094
_diffrn_reflns_theta_min 3.554
_diffrn_source 'Rotating-anode X-ray tube'
_exptl_absorpt_coefficient_mu 1.578
_exptl_absorpt_correction_T_max 1.000
_exptl_absorpt_correction_T_min 0.779
_exptl_absorpt_correction_type gaussian
_exptl_absorpt_process_details
;
CrysAlisPro 1.171.41.96a (Rigaku Oxford Diffraction, 2021) Numerical 
absorption correction based on gaussian integration over a multifaceted 
crystal model Empirical absorption correction using spherical harmonics, 
implemented in SCALE3 ABSPACK scaling algorithm.
;
_exptl_crystal_colour red
_exptl_crystal_density_diffrn 1.253
_exptl_crystal_description block
_exptl_crystal_F_000 1600
_exptl_crystal_size_max 0.200
_exptl_crystal_size_mid 0.140
_exptl_crystal_size_min 0.050
_refine_diff_density_max 0.327
_refine_diff_density_min -0.571
_refine_diff_density_rms 0.052
_refine_ls_extinction_method none
_refine_ls_goodness_of_fit_ref 1.069
_refine_ls_hydrogen_treatment constr
_refine_ls_matrix_type full
_refine_ls_number_parameters 491
_refine_ls_number_reflns 7982
_refine_ls_number_restraints 19
_refine_ls_restrained_S_all 1.069
_refine_ls_R_factor_all 0.0500
_refine_ls_R_factor_gt 0.0396
_refine_ls_shift/su_max 0.001
_refine_ls_shift/su_mean 0.000
_refine_ls_structure_factor_coef Fsqd
_refine_ls_weighting_details 'w=1/[\s^2^(Fo^2^)+(0.0519P)^2^+1.7855P] where P=(Fo^2^+2Fc^2^)/3'
_refine_ls_weighting_scheme calc
_refine_ls_wR_factor_gt 0.1025
_refine_ls_wR_factor_ref 0.1074
_reflns_Friedel_coverage 0.000
_reflns_number_gt 6571
_reflns_number_total 7982
_reflns_threshold_expression 'I > 2\s(I)'
_cod_data_source_file d5dt01887k2.cif
_cod_data_source_block compound_8
_cod_depositor_comments 'Adding full bibliography for 1575761--1575772.cif.'
_cod_original_sg_symbol_H-M 'P 21/n'
_cod_database_code 1575763
_shelx_shelxl_version_number 2018/3
_shelx_space_group_comment
;
The symmetry employed for this shelxl refinement is uniquely defined
by the following loop, which should always be used as a source of
symmetry information in preference to the above space-group names.
They are only intended as comments.
;
_shelx_estimated_absorpt_t_min 0.743
_shelx_estimated_absorpt_t_max 0.925

loop_
_space_group_symop_operation_xyz
'x, y, z'
'-x+1/2, y+1/2, -z+1/2'
'-x, -y, -z'
'x-1/2, -y-1/2, z-1/2'

loop_
_atom_site_label
_atom_site_type_symbol
_atom_site_fract_x
_atom_site_fract_y
_atom_site_fract_z
_atom_site_U_iso_or_equiv
_atom_site_adp_type
_atom_site_occupancy
_atom_site_site_symmetry_order
_atom_site_calc_flag
_atom_site_refinement_flags_posn
_atom_site_refinement_flags_adp
_atom_site_refinement_flags_occupancy
_atom_site_disorder_assembly
_atom_site_disorder_group
Ni01 Ni 0.38314(2) 0.39517(2) 0.29297(2) 0.02560(10) Uani 1 1 d . . . . .
Si02 Si 0.40003(4) 0.30606(3) 0.37555(3) 0.02257(12) Uani 1 1 d . . . . .
Si03 Si 0.35275(4) 0.32933(3) 0.19678(3) 0.02320(12) Uani 1 1 d . . . . .
N004 N 0.32690(11) 0.23342(10) 0.41856(8) 0.0242(3) Uani 1 1 d . . . . .
N005 N 0.50425(11) 0.28582(10) 0.43252(8) 0.0250(3) Uani 1 1 d . . . . .
N006 N 0.24366(11) 0.31545(10) 0.14213(8) 0.0252(3) Uani 1 1 d . . . . .
N007 N 0.42245(12) 0.26401(10) 0.14428(8) 0.0255(3) Uani 1 1 d . . . . .
O008 O 0.58509(15) 0.47711(13) 0.28079(10) 0.0632(6) Uani 1 1 d . . . . .
C009 C 0.21856(13) 0.20971(12) 0.40960(9) 0.0227(4) Uani 1 1 d . . . . .
C00A C 0.19362(14) 0.13921(12) 0.37050(10) 0.0239(4) Uani 1 1 d . . . . .
C00B C 0.60333(14) 0.32766(12) 0.43453(10) 0.0244(4) Uani 1 1 d . . . . .
C00C C 0.12166(14) 0.41934(12) 0.09655(10) 0.0253(4) Uani 1 1 d . . . . .
C00D C 0.14488(13) 0.35751(12) 0.14480(10) 0.0241(4) Uani 1 1 d . . . . .
C00E C 0.53196(14) 0.24304(12) 0.14916(10) 0.0246(4) Uani 1 1 d . . . . .
C00F C 0.14144(14) 0.25569(12) 0.44165(9) 0.0251(4) Uani 1 1 d . . . . .
C00G C 0.67821(15) 0.30751(13) 0.38583(10) 0.0277(4) Uani 1 1 d . . . . .
C00H C 0.26316(15) 0.26057(13) 0.08768(10) 0.0284(4) Uani 1 1 d . . . . .
H00H H 0.211994 0.245355 0.053364 0.034 Uiso 1 1 calc R U . . .
C00I C 0.01166(14) 0.15599(13) 0.40101(10) 0.0277(4) Uani 1 1 d . . . . .
C00J C 0.62267(15) 0.38803(12) 0.48542(10) 0.0271(4) Uani 1 1 d . . . . .
C00K C 0.38400(15) 0.19597(12) 0.47341(10) 0.0279(4) Uani 1 1 d . . . . .
H00K H 0.356240 0.154323 0.502153 0.033 Uiso 1 1 calc R U . . .
C00L C -0.04561(15) 0.44123(13) 0.15154(10) 0.0285(4) Uani 1 1 d . . . . .
C00M C 0.56159(14) 0.16523(13) 0.17300(10) 0.0264(4) Uani 1 1 d . . . . .
C00N C 0.09001(14) 0.11329(12) 0.36781(10) 0.0260(4) Uani 1 1 d . . . . .
H00N H 0.072362 0.065010 0.342538 0.031 Uiso 1 1 calc R U . . .
C00O C 0.36082(15) 0.23195(13) 0.08902(10) 0.0283(4) Uani 1 1 d . . . . .
H00O H 0.386157 0.193841 0.056060 0.034 Uiso 1 1 calc R U . . .
C00P C 0.60627(15) 0.30024(12) 0.12865(10) 0.0266(4) Uani 1 1 d . . . . .
C00Q C 0.74342(14) 0.20155(13) 0.15744(10) 0.0283(4) Uani 1 1 d . . . . .
C00R C 0.02610(15) 0.45993(13) 0.10059(10) 0.0277(4) Uani 1 1 d . . . . .
H00R H 0.009487 0.501573 0.067568 0.033 Uiso 1 1 calc R U . . .
C00S C 0.48155(15) 0.22502(12) 0.48097(11) 0.0281(4) Uani 1 1 d . . . . .
H00S H 0.530130 0.206233 0.515639 0.034 Uiso 1 1 calc R U . . .
C00T C 0.66759(14) 0.14548(13) 0.17595(10) 0.0271(4) Uani 1 1 d . . . . .
H00T H 0.688371 0.092372 0.190998 0.033 Uiso 1 1 calc R U . . .
C00U C 0.07395(15) 0.33600(13) 0.19581(10) 0.0288(4) Uani 1 1 d . . . . .
C00V C 0.77346(15) 0.34917(13) 0.38871(11) 0.0305(4) Uani 1 1 d . . . . .
H00V H 0.825195 0.335891 0.355870 0.037 Uiso 1 1 calc R U . . .
C00W C 0.71891(15) 0.42793(13) 0.48569(11) 0.0302(4) Uani 1 1 d . . . . .
H00W H 0.732839 0.469133 0.519616 0.036 Uiso 1 1 calc R U . . .
C00X C 0.03830(15) 0.22767(13) 0.43619(10) 0.0288(4) Uani 1 1 d . . . . .
H00X H -0.015317 0.258639 0.457206 0.035 Uiso 1 1 calc R U . . .
C00Y C 0.71164(15) 0.27836(13) 0.13431(11) 0.0297(4) Uani 1 1 d . . . . .
H00Y H 0.763197 0.317256 0.121949 0.036 Uiso 1 1 calc R U . . .
C00Z C -0.02042(15) 0.37912(14) 0.19836(10) 0.0305(4) Uani 1 1 d . . . . .
H00Z H -0.068810 0.365416 0.233271 0.037 Uiso 1 1 calc R U . . .
C010 C 0.79497(15) 0.40934(13) 0.43798(11) 0.0311(5) Uani 1 1 d . . . . .
C011 C 0.57578(16) 0.38330(13) 0.09972(12) 0.0343(5) Uani 1 1 d . . . . .
H01A H 0.632866 0.404907 0.071972 0.052 Uiso 1 1 calc R U . . .
H01B H 0.562174 0.420870 0.138278 0.052 Uiso 1 1 calc R U . . .
H01C H 0.512568 0.377922 0.070180 0.052 Uiso 1 1 calc R U . . .
C012 C 0.27450(15) 0.09575(13) 0.32934(11) 0.0309(4) Uani 1 1 d . . . . .
H01D H 0.249541 0.040663 0.317397 0.046 Uiso 1 1 calc R U . . .
H01E H 0.339574 0.091733 0.357164 0.046 Uiso 1 1 calc R U . . .
H01F H 0.287377 0.126403 0.286483 0.046 Uiso 1 1 calc R U . . .
C013 C 0.16623(16) 0.33390(13) 0.48013(11) 0.0328(5) Uani 1 1 d . . . . .
H01G H 0.168739 0.379356 0.446872 0.049 Uiso 1 1 calc R U . . .
H01H H 0.234163 0.328669 0.504459 0.049 Uiso 1 1 calc R U . . .
H01I H 0.111936 0.344593 0.514112 0.049 Uiso 1 1 calc R U . . .
C014 C -0.14698(15) 0.48793(14) 0.15672(12) 0.0362(5) Uani 1 1 d . . . . .
H01J H -0.184979 0.485916 0.111775 0.054 Uiso 1 1 calc R U . . .
H01K H -0.131979 0.545056 0.168989 0.054 Uiso 1 1 calc R U . . .
H01L H -0.189774 0.463138 0.192753 0.054 Uiso 1 1 calc R U . . .
C015 C 0.19832(16) 0.44327(14) 0.04176(11) 0.0344(5) Uani 1 1 d . . . . .
H01M H 0.199320 0.401061 0.005473 0.052 Uiso 1 1 calc R U . . .
H01N H 0.268298 0.448601 0.063223 0.052 Uiso 1 1 calc R U . . .
H01O H 0.177206 0.495698 0.020943 0.052 Uiso 1 1 calc R U . . .
C016 C 0.09724(16) 0.26813(16) 0.24666(12) 0.0403(6) Uani 1 1 d . . . . .
H01P H 0.115187 0.218300 0.221137 0.061 Uiso 1 1 calc R U . . .
H01Q H 0.035565 0.257840 0.274669 0.061 Uiso 1 1 calc R U . . .
H01R H 0.156169 0.283958 0.277372 0.061 Uiso 1 1 calc R U . . .
C017 C 0.65738(17) 0.24344(15) 0.33120(12) 0.0388(5) Uani 1 1 d . . . . .
H01S H 0.609248 0.265378 0.295331 0.058 Uiso 1 1 calc R U . . .
H01T H 0.626010 0.195218 0.352750 0.058 Uiso 1 1 calc R U . . .
H01U H 0.723286 0.227866 0.309845 0.058 Uiso 1 1 calc R U . . .
C018 C 0.54427(17) 0.40712(15) 0.54039(12) 0.0371(5) Uani 1 1 d . . . . .
H01V H 0.474165 0.410338 0.518798 0.056 Uiso 1 1 calc R U . . .
H01W H 0.561864 0.459649 0.562408 0.056 Uiso 1 1 calc R U . . .
H01X H 0.545765 0.363795 0.575739 0.056 Uiso 1 1 calc R U . . .
C019 C -0.09975(15) 0.12522(15) 0.39899(13) 0.0395(5) Uani 1 1 d . . . . .
H01Y H -0.118079 0.106188 0.351813 0.059 Uiso 1 1 calc R U . . .
H01Z H -0.146922 0.169695 0.411878 0.059 Uiso 1 1 calc R U . . .
H010 H -0.106506 0.079806 0.431958 0.059 Uiso 1 1 calc R U . . .
C01A C 0.85751(15) 0.17871(16) 0.16254(14) 0.0412(5) Uani 1 1 d . . . . .
H011 H 0.867025 0.123383 0.143982 0.062 Uiso 1 1 calc R U . . .
H012 H 0.881303 0.180254 0.211467 0.062 Uiso 1 1 calc R U . . .
H013 H 0.898378 0.217656 0.135502 0.062 Uiso 1 1 calc R U . . .
C01B C 0.89887(16) 0.45306(15) 0.44044(14) 0.0427(6) Uani 1 1 d . . . . .
H014 H 0.946712 0.426381 0.408416 0.064 Uiso 1 1 calc R U . . .
H015 H 0.928597 0.450889 0.487966 0.064 Uiso 1 1 calc R U . . .
H016 H 0.888804 0.510311 0.426526 0.064 Uiso 1 1 calc R U . . .
C01C C 0.48227(16) 0.10418(14) 0.19685(14) 0.0411(5) Uani 1 1 d . . . . .
H017 H 0.426414 0.098840 0.161267 0.062 Uiso 1 1 calc R U . . .
H018 H 0.452529 0.122933 0.240645 0.062 Uiso 1 1 calc R U . . .
H019 H 0.516127 0.050946 0.204203 0.062 Uiso 1 1 calc R U . . .
C01D C 0.5056(2) 0.44610(14) 0.28668(12) 0.0409(5) Uani 1 1 d . . . . .
C1_1 C 0.285(2) 0.4559(17) 0.3178(13) 0.068(6) Uani 0.41(4) 1 d D U P A 1
O2_1 O 0.221(3) 0.5009(19) 0.3374(5) 0.079(5) Uani 0.41(4) 1 d D U P A 1
C1_11 C 0.2628(9) 0.4478(6) 0.3132(7) 0.041(2) Uani 0.59(4) 1 d D U P A 2
O2_11 O 0.1813(11) 0.4714(9) 0.3293(7) 0.062(3) Uani 0.59(4) 1 d D U P A 2

loop_
_atom_site_aniso_label
_atom_site_aniso_U_11
_atom_site_aniso_U_22
_atom_site_aniso_U_33
_atom_site_aniso_U_23
_atom_site_aniso_U_13
_atom_site_aniso_U_12
Ni01 0.02979(19) 0.02341(18) 0.02326(17) -0.00089(13) -0.00611(13) 0.00379(14)
Si02 0.0192(2) 0.0229(3) 0.0252(3) 0.0016(2) -0.00617(19) -0.00012(19)
Si03 0.0180(2) 0.0280(3) 0.0234(2) -0.0032(2) -0.00448(18) 0.0007(2)
N004 0.0199(8) 0.0251(8) 0.0274(8) 0.0017(7) -0.0073(6) 0.0002(6)
N005 0.0203(8) 0.0249(8) 0.0293(8) 0.0044(7) -0.0074(6) -0.0019(6)
N006 0.0192(7) 0.0301(9) 0.0261(8) -0.0042(7) -0.0050(6) -0.0003(7)
N007 0.0190(8) 0.0295(9) 0.0278(8) -0.0052(7) -0.0045(6) -0.0016(6)
O008 0.0667(12) 0.0636(13) 0.0585(12) 0.0082(10) -0.0124(9) -0.0410(11)
C009 0.0192(9) 0.0257(10) 0.0228(9) 0.0027(7) -0.0040(7) -0.0015(7)
C00A 0.0202(9) 0.0255(10) 0.0259(9) 0.0021(8) -0.0020(7) 0.0012(7)
C00B 0.0194(9) 0.0235(10) 0.0299(10) 0.0044(8) -0.0082(7) -0.0012(7)
C00C 0.0233(9) 0.0279(10) 0.0244(9) -0.0021(8) -0.0036(7) -0.0016(8)
C00D 0.0177(9) 0.0295(10) 0.0248(9) -0.0033(8) -0.0053(7) -0.0004(7)
C00E 0.0188(9) 0.0293(10) 0.0256(9) -0.0040(8) -0.0018(7) -0.0010(8)
C00F 0.0258(9) 0.0268(10) 0.0225(9) 0.0005(8) -0.0026(7) 0.0022(8)
C00G 0.0239(9) 0.0290(10) 0.0298(10) 0.0004(8) -0.0077(8) 0.0013(8)
C00H 0.0244(10) 0.0333(11) 0.0274(10) -0.0056(8) -0.0064(7) -0.0019(8)
C00I 0.0194(9) 0.0335(11) 0.0302(10) 0.0048(8) -0.0011(7) -0.0017(8)
C00J 0.0257(10) 0.0265(10) 0.0289(10) 0.0012(8) -0.0072(8) 0.0007(8)
C00K 0.0267(10) 0.0253(10) 0.0311(10) 0.0068(8) -0.0070(8) -0.0016(8)
C00L 0.0225(9) 0.0315(11) 0.0312(10) -0.0055(8) -0.0065(7) -0.0003(8)
C00M 0.0220(9) 0.0295(10) 0.0277(10) -0.0020(8) 0.0011(7) -0.0037(8)
C00N 0.0235(9) 0.0251(10) 0.0293(10) 0.0001(8) -0.0032(7) -0.0027(8)
C00O 0.0260(10) 0.0315(11) 0.0271(10) -0.0078(8) -0.0032(8) -0.0015(8)
C00P 0.0241(9) 0.0266(10) 0.0290(10) -0.0022(8) -0.0009(7) -0.0002(8)
C00Q 0.0200(9) 0.0335(11) 0.0313(10) -0.0026(9) 0.0012(7) 0.0004(8)
C00R 0.0276(10) 0.0262(10) 0.0291(10) 0.0002(8) -0.0072(8) 0.0002(8)
C00S 0.0259(10) 0.0254(10) 0.0324(10) 0.0057(8) -0.0107(8) -0.0018(8)
C00T 0.0257(10) 0.0283(10) 0.0273(10) -0.0002(8) 0.0001(7) 0.0009(8)
C00U 0.0217(9) 0.0371(11) 0.0273(10) 0.0030(9) -0.0043(7) -0.0016(8)
C00V 0.0222(9) 0.0356(12) 0.0335(11) 0.0031(9) -0.0024(8) 0.0005(8)
C00W 0.0310(10) 0.0247(10) 0.0344(11) -0.0012(8) -0.0099(8) -0.0037(8)
C00X 0.0234(9) 0.0329(11) 0.0302(10) 0.0002(8) 0.0017(8) 0.0048(8)
C00Y 0.0224(9) 0.0291(11) 0.0377(11) -0.0006(9) 0.0013(8) -0.0037(8)
C00Z 0.0211(9) 0.0415(12) 0.0288(10) 0.0027(9) -0.0009(7) -0.0004(8)
C010 0.0234(10) 0.0285(11) 0.0407(12) 0.0076(9) -0.0087(8) -0.0033(8)
C011 0.0300(11) 0.0308(11) 0.0421(12) 0.0023(9) -0.0008(9) -0.0013(9)
C012 0.0257(10) 0.0307(11) 0.0362(11) -0.0035(9) 0.0016(8) 0.0006(8)
C013 0.0330(11) 0.0322(11) 0.0329(11) -0.0053(9) -0.0018(8) 0.0019(9)
C014 0.0276(11) 0.0390(13) 0.0417(12) -0.0033(10) -0.0048(9) 0.0039(9)
C015 0.0337(11) 0.0365(12) 0.0333(11) 0.0060(9) 0.0041(8) -0.0013(9)
C016 0.0265(11) 0.0568(15) 0.0376(12) 0.0171(11) -0.0012(9) 0.0024(10)
C017 0.0322(11) 0.0444(14) 0.0395(12) -0.0116(10) -0.0080(9) 0.0033(10)
C018 0.0370(12) 0.0366(12) 0.0377(12) -0.0066(10) 0.0002(9) -0.0016(10)
C019 0.0209(10) 0.0438(13) 0.0541(14) 0.0025(11) 0.0030(9) -0.0055(9)
C01A 0.0221(10) 0.0452(14) 0.0563(15) 0.0061(11) 0.0032(9) 0.0020(10)
C01B 0.0288(11) 0.0379(13) 0.0608(15) 0.0085(11) -0.0096(10) -0.0107(10)
C01C 0.0264(11) 0.0367(13) 0.0605(15) 0.0081(11) 0.0048(10) -0.0059(9)
C01D 0.0576(15) 0.0330(12) 0.0315(11) 0.0033(9) -0.0111(10) -0.0128(11)
C1_1 0.081(10) 0.096(10) 0.026(5) -0.006(5) -0.006(6) 0.053(8)
O2_1 0.082(10) 0.110(10) 0.045(3) -0.008(5) -0.004(4) 0.068(8)
C1_11 0.057(4) 0.041(4) 0.025(4) 0.013(3) 0.001(3) 0.030(3)
O2_11 0.059(4) 0.074(5) 0.053(3) 0.016(3) 0.013(3) 0.046(4)

loop_
_atom_type_symbol
_atom_type_description
_atom_type_scat_dispersion_real
_atom_type_scat_dispersion_imag
_atom_type_scat_source
C C 0.0181 0.0091 'International Tables Vol C Tables 4.2.6.8 and 6.1.1.4'
H H 0.0000 0.0000 'International Tables Vol C Tables 4.2.6.8 and 6.1.1.4'
N N 0.0311 0.0180 'International Tables Vol C Tables 4.2.6.8 and 6.1.1.4'
O O 0.0492 0.0322 'International Tables Vol C Tables 4.2.6.8 and 6.1.1.4'
Si Si 0.2541 0.3302 'International Tables Vol C Tables 4.2.6.8 and 6.1.1.4'
Ni Ni -3.0029 0.5091 'International Tables Vol C Tables 4.2.6.8 and 6.1.1.4'

loop_
_geom_angle_atom_site_label_1
_geom_angle_atom_site_label_2
_geom_angle_atom_site_label_3
_geom_angle
_geom_angle_site_symmetry_1
_geom_angle_site_symmetry_3
_geom_angle_publ_flag
C1_1 Ni01 C01D 114.2(13) . . ?
C01D Ni01 C1_11 123.1(4) . . ?
C1_1 Ni01 Si02 104.6(9) . . ?
C01D Ni01 Si02 107.00(7) . . ?
C1_11 Ni01 Si02 103.4(4) . . ?
C1_1 Ni01 Si03 114.5(12) . . ?
C01D Ni01 Si03 108.33(8) . . ?
C1_11 Ni01 Si03 106.4(5) . . ?
Si02 Ni01 Si03 107.69(2) . . ?
N004 Si02 N005 89.15(7) . . ?
N004 Si02 Ni01 139.99(5) . . ?
N005 Si02 Ni01 130.72(6) . . ?
N007 Si03 N006 89.19(8) . . ?
N007 Si03 Ni01 135.98(6) . . ?
N006 Si03 Ni01 134.73(6) . . ?
C00K N004 C009 116.84(16) . . ?
C00K N004 Si02 112.19(12) . . ?
C009 N004 Si02 130.87(12) . . ?
C00S N005 C00B 121.15(15) . . ?
C00S N005 Si02 112.70(12) . . ?
C00B N005 Si02 126.08(13) . . ?
C00H N006 C00D 120.22(15) . . ?
C00H N006 Si03 112.17(12) . . ?
C00D N006 Si03 127.43(13) . . ?
C00O N007 C00E 119.06(16) . . ?
C00O N007 Si03 112.41(13) . . ?
C00E N007 Si03 128.47(13) . . ?
C00F C009 C00A 121.48(16) . . ?
C00F C009 N004 119.34(17) . . ?
C00A C009 N004 119.15(16) . . ?
C00N C00A C009 118.18(17) . . ?
C00N C00A C012 120.44(18) . . ?
C009 C00A C012 121.27(17) . . ?
C00G C00B C00J 121.29(17) . . ?
C00G C00B N005 119.28(17) . . ?
C00J C00B N005 119.43(17) . . ?
C00R C00C C00D 118.63(18) . . ?
C00R C00C C015 120.13(18) . . ?
C00D C00C C015 121.23(17) . . ?
C00U C00D C00C 121.02(17) . . ?
C00U C00D N006 119.40(17) . . ?
C00C C00D N006 119.58(17) . . ?
C00P C00E C00M 121.25(17) . . ?
C00P C00E N007 119.31(17) . . ?
C00M C00E N007 119.43(17) . . ?
C009 C00F C00X 117.85(18) . . ?
C009 C00F C013 122.03(17) . . ?
C00X C00F C013 120.11(18) . . ?
C00B C00G C00V 118.18(18) . . ?
C00B C00G C017 121.32(18) . . ?
C00V C00G C017 120.50(19) . . ?
C00O C00H N006 113.15(17) . . ?
C00O C00H H00H 123.4 . . ?
N006 C00H H00H 123.4 . . ?
C00N C00I C00X 118.34(17) . . ?
C00N C00I C019 120.82(19) . . ?
C00X C00I C019 120.84(19) . . ?
C00W C00J C00B 118.12(19) . . ?
C00W C00J C018 120.29(18) . . ?
C00B C00J C018 121.54(18) . . ?
C00S C00K N004 113.10(18) . . ?
C00S C00K H00K 123.5 . . ?
N004 C00K H00K 123.5 . . ?
C00Z C00L C00R 117.96(18) . . ?
C00Z C00L C014 120.85(19) . . ?
C00R C00L C014 121.18(19) . . ?
C00T C00M C00E 118.61(18) . . ?
C00T C00M C01C 119.86(19) . . ?
C00E C00M C01C 121.51(17) . . ?
C00I C00N C00A 121.87(18) . . ?
C00I C00N H00N 119.1 . . ?
C00A C00N H00N 119.1 . . ?
C00H C00O N007 113.05(18) . . ?
C00H C00O H00O 123.5 . . ?
N007 C00O H00O 123.5 . . ?
C00Y C00P C00E 118.01(18) . . ?
C00Y C00P C011 119.84(18) . . ?
C00E C00P C011 122.14(17) . . ?
C00T C00Q C00Y 118.52(18) . . ?
C00T C00Q C01A 120.15(19) . . ?
C00Y C00Q C01A 121.33(19) . . ?
C00L C00R C00C 121.94(18) . . ?
C00L C00R H00R 119.0 . . ?
C00C C00R H00R 119.0 . . ?
C00K C00S N005 112.86(17) . . ?
C00K C00S H00S 123.6 . . ?
N005 C00S H00S 123.6 . . ?
C00Q C00T C00M 121.52(19) . . ?
C00Q C00T H00T 119.2 . . ?
C00M C00T H00T 119.2 . . ?
C00D C00U C00Z 118.30(18) . . ?
C00D C00U C016 121.29(18) . . ?
C00Z C00U C016 120.41(18) . . ?
C010 C00V C00G 122.07(19) . . ?
C010 C00V H00V 119.0 . . ?
C00G C00V H00V 119.0 . . ?
C010 C00W C00J 122.00(19) . . ?
C010 C00W H00W 119.0 . . ?
C00J C00W H00W 119.0 . . ?
C00I C00X C00F 122.13(18) . . ?
C00I C00X H00X 118.9 . . ?
C00F C00X H00X 118.9 . . ?
C00Q C00Y C00P 122.06(19) . . ?
C00Q C00Y H00Y 119.0 . . ?
C00P C00Y H00Y 119.0 . . ?
C00L C00Z C00U 122.14(19) . . ?
C00L C00Z H00Z 118.9 . . ?
C00U C00Z H00Z 118.9 . . ?
C00W C010 C00V 118.36(18) . . ?
C00W C010 C01B 120.5(2) . . ?
C00V C010 C01B 121.1(2) . . ?
C00P C011 H01A 109.5 . . ?
C00P C011 H01B 109.5 . . ?
H01A C011 H01B 109.5 . . ?
C00P C011 H01C 109.5 . . ?
H01A C011 H01C 109.5 . . ?
H01B C011 H01C 109.5 . . ?
C00A C012 H01D 109.5 . . ?
C00A C012 H01E 109.5 . . ?
H01D C012 H01E 109.5 . . ?
C00A C012 H01F 109.5 . . ?
H01D C012 H01F 109.5 . . ?
H01E C012 H01F 109.5 . . ?
C00F C013 H01G 109.5 . . ?
C00F C013 H01H 109.5 . . ?
H01G C013 H01H 109.5 . . ?
C00F C013 H01I 109.5 . . ?
H01G C013 H01I 109.5 . . ?
H01H C013 H01I 109.5 . . ?
C00L C014 H01J 109.5 . . ?
C00L C014 H01K 109.5 . . ?
H01J C014 H01K 109.5 . . ?
C00L C014 H01L 109.5 . . ?
H01J C014 H01L 109.5 . . ?
H01K C014 H01L 109.5 . . ?
C00C C015 H01M 109.5 . . ?
C00C C015 H01N 109.5 . . ?
H01M C015 H01N 109.5 . . ?
C00C C015 H01O 109.5 . . ?
H01M C015 H01O 109.5 . . ?
H01N C015 H01O 109.5 . . ?
C00U C016 H01P 109.5 . . ?
C00U C016 H01Q 109.5 . . ?
H01P C016 H01Q 109.5 . . ?
C00U C016 H01R 109.5 . . ?
H01P C016 H01R 109.5 . . ?
H01Q C016 H01R 109.5 . . ?
C00G C017 H01S 109.5 . . ?
C00G C017 H01T 109.5 . . ?
H01S C017 H01T 109.5 . . ?
C00G C017 H01U 109.5 . . ?
H01S C017 H01U 109.5 . . ?
H01T C017 H01U 109.5 . . ?
C00J C018 H01V 109.5 . . ?
C00J C018 H01W 109.5 . . ?
H01V C018 H01W 109.5 . . ?
C00J C018 H01X 109.5 . . ?
H01V C018 H01X 109.5 . . ?
H01W C018 H01X 109.5 . . ?
C00I C019 H01Y 109.5 . . ?
C00I C019 H01Z 109.5 . . ?
H01Y C019 H01Z 109.5 . . ?
C00I C019 H010 109.5 . . ?
H01Y C019 H010 109.5 . . ?
H01Z C019 H010 109.5 . . ?
C00Q C01A H011 109.5 . . ?
C00Q C01A H012 109.5 . . ?
H011 C01A H012 109.5 . . ?
C00Q C01A H013 109.5 . . ?
H011 C01A H013 109.5 . . ?
H012 C01A H013 109.5 . . ?
C010 C01B H014 109.5 . . ?
C010 C01B H015 109.5 . . ?
H014 C01B H015 109.5 . . ?
C010 C01B H016 109.5 . . ?
H014 C01B H016 109.5 . . ?
H015 C01B H016 109.5 . . ?
C00M C01C H017 109.5 . . ?
C00M C01C H018 109.5 . . ?
H017 C01C H018 109.5 . . ?
C00M C01C H019 109.5 . . ?
H017 C01C H019 109.5 . . ?
H018 C01C H019 109.5 . . ?
O008 C01D Ni01 177.7(2) . . ?
O2_1 C1_1 Ni01 175(2) . . ?
O2_11 C1_11 Ni01 170.9(11) . . ?

loop_
_geom_bond_atom_site_label_1
_geom_bond_atom_site_label_2
_geom_bond_distance
_geom_bond_site_symmetry_2
_geom_bond_publ_flag
Ni01 C1_1 1.682(12) . ?
Ni01 C01D 1.781(2) . ?
Ni01 C1_11 1.813(8) . ?
Ni01 Si02 2.1585(6) . ?
Ni01 Si03 2.1628(6) . ?
Si02 N004 1.7325(17) . ?
Si02 N005 1.7348(15) . ?
Si03 N007 1.7299(17) . ?
Si03 N006 1.7397(15) . ?
N004 C00K 1.406(2) . ?
N004 C009 1.445(2) . ?
N005 C00S 1.396(2) . ?
N005 C00B 1.440(2) . ?
N006 C00H 1.403(2) . ?
N006 C00D 1.440(2) . ?
N007 C00O 1.407(2) . ?
N007 C00E 1.443(2) . ?
O008 C01D 1.144(3) . ?
C009 C00F 1.395(3) . ?
C009 C00A 1.406(3) . ?
C00A C00N 1.391(3) . ?
C00A C012 1.496(3) . ?
C00B C00G 1.394(3) . ?
C00B C00J 1.405(3) . ?
C00C C00R 1.394(3) . ?
C00C C00D 1.397(3) . ?
C00C C015 1.507(3) . ?
C00D C00U 1.396(3) . ?
C00E C00P 1.396(3) . ?
C00E C00M 1.400(3) . ?
C00F C00X 1.398(3) . ?
C00F C013 1.505(3) . ?
C00G C00V 1.395(3) . ?
C00G C017 1.500(3) . ?
C00H C00O 1.334(3) . ?
C00H H00H 0.9500 . ?
C00I C00N 1.389(3) . ?
C00I C00X 1.390(3) . ?
C00I C019 1.511(3) . ?
C00J C00W 1.393(3) . ?
C00J C018 1.506(3) . ?
C00K C00S 1.340(3) . ?
C00K H00K 0.9500 . ?
C00L C00Z 1.388(3) . ?
C00L C00R 1.391(3) . ?
C00L C014 1.510(3) . ?
C00M C00T 1.394(3) . ?
C00M C01C 1.502(3) . ?
C00N H00N 0.9500 . ?
C00O H00O 0.9500 . ?
C00P C00Y 1.396(3) . ?
C00P C011 1.513(3) . ?
C00Q C00T 1.387(3) . ?
C00Q C00Y 1.388(3) . ?
C00Q C01A 1.507(3) . ?
C00R H00R 0.9500 . ?
C00S H00S 0.9500 . ?
C00T H00T 0.9500 . ?
C00U C00Z 1.400(3) . ?
C00U C016 1.502(3) . ?
C00V C010 1.386(3) . ?
C00V H00V 0.9500 . ?
C00W C010 1.386(3) . ?
C00W H00W 0.9500 . ?
C00X H00X 0.9500 . ?
C00Y H00Y 0.9500 . ?
C00Z H00Z 0.9500 . ?
C010 C01B 1.509(3) . ?
C011 H01A 0.9800 . ?
C011 H01B 0.9800 . ?
C011 H01C 0.9800 . ?
C012 H01D 0.9800 . ?
C012 H01E 0.9800 . ?
C012 H01F 0.9800 . ?
C013 H01G 0.9800 . ?
C013 H01H 0.9800 . ?
C013 H01I 0.9800 . ?
C014 H01J 0.9800 . ?
C014 H01K 0.9800 . ?
C014 H01L 0.9800 . ?
C015 H01M 0.9800 . ?
C015 H01N 0.9800 . ?
C015 H01O 0.9800 . ?
C016 H01P 0.9800 . ?
C016 H01Q 0.9800 . ?
C016 H01R 0.9800 . ?
C017 H01S 0.9800 . ?
C017 H01T 0.9800 . ?
C017 H01U 0.9800 . ?
C018 H01V 0.9800 . ?
C018 H01W 0.9800 . ?
C018 H01X 0.9800 . ?
C019 H01Y 0.9800 . ?
C019 H01Z 0.9800 . ?
C019 H010 0.9800 . ?
C01A H011 0.9800 . ?
C01A H012 0.9800 . ?
C01A H013 0.9800 . ?
C01B H014 0.9800 . ?
C01B H015 0.9800 . ?
C01B H016 0.9800 . ?
C01C H017 0.9800 . ?
C01C H018 0.9800 . ?
C01C H019 0.9800 . ?
C1_1 O2_1 1.163(6) . ?
C1_11 O2_11 1.161(5) . ?
